data_7248856
loop_
_publ_author_name
'Pu, Yiru'
'Wang, Maolin'
'Tian, Wanrong'
'Ge, Xian'
'Zhu, Dikai'
'Wang, Chuanqi'
'Zeng, Yingjie'
'Tao, Feiyan'
'Deng, Yun'
'Lu, Jun'

_publ_section_title
;
 N-heterocyclic carbene catalyzed [2 + 3] annulation reaction for the
 synthesis of trifluoroethyl 3,2'-spirooxindole &#x3b3;-lactam.
;
_journal_issue 26
_journal_name_full 'RSC advances'
_journal_page_first 18453
_journal_page_last 18458
_journal_paper_doi 10.1039/d4ra02252a
_journal_volume 14
_journal_year 2024
_chemical_absolute_configuration ad
_chemical_formula_sum 'C27 H22 Br F3 N2 O3'
_chemical_formula_weight 559.37
_space_group_crystal_system monoclinic
_space_group_IT_number 4
_space_group_name_Hall 'P 2yb'
_space_group_name_H-M_alt 'P 1 21 1'
_atom_sites_solution_hydrogens mixed
_audit_creation_method SHELXL-2016/6
_audit_update_record
;
2021-08-31 deposited with the CCDC.	2024-05-23 downloaded from the CCDC.
;
_cell_angle_alpha 90
_cell_angle_beta 105.3130(10)
_cell_angle_gamma 90
_cell_formula_units_Z 2
_cell_length_a 11.3667(3)
_cell_length_b 7.8133(2)
_cell_length_c 14.3984(4)
_cell_measurement_reflns_used 9937
_cell_measurement_temperature 293(2)
_cell_measurement_theta_max 68.18
_cell_measurement_theta_min 3.18
_cell_volume 1233.34(6)
_computing_structure_refinement 'SHELXL-2016/6 (Sheldrick, 2016)'
_computing_structure_solution 'SHELXT 2014/5 (Sheldrick, 2014)'
_diffrn_ambient_temperature 293(2)
_diffrn_measured_fraction_theta_full 0.998
_diffrn_measured_fraction_theta_max 0.998
_diffrn_measurement_device_type 'Bruker APEX-II CCD'
_diffrn_measurement_method '\f and \w scans'
_diffrn_radiation_type CuK\a
_diffrn_radiation_wavelength 1.54178
_diffrn_reflns_av_R_equivalents 0.0373
_diffrn_reflns_av_unetI/netI 0.0300
_diffrn_reflns_Laue_measured_fraction_full 0.998
_diffrn_reflns_Laue_measured_fraction_max 0.998
_diffrn_reflns_limit_h_max 13
_diffrn_reflns_limit_h_min -13
_diffrn_reflns_limit_k_max 9
_diffrn_reflns_limit_k_min -9
_diffrn_reflns_limit_l_max 17
_diffrn_reflns_limit_l_min -17
_diffrn_reflns_number 21753
_diffrn_reflns_point_group_measured_fraction_full 0.990
_diffrn_reflns_point_group_measured_fraction_max 0.988
_diffrn_reflns_theta_full 67.679
_diffrn_reflns_theta_max 68.262
_diffrn_reflns_theta_min 3.182
_exptl_absorpt_coefficient_mu 2.756
_exptl_crystal_density_diffrn 1.506
_exptl_crystal_description BLOCK
_exptl_crystal_F_000 568
_refine_diff_density_max 0.229
_refine_diff_density_min -0.512
_refine_diff_density_rms 0.044
_refine_ls_abs_structure_details
;
 Flack x determined using 1804 quotients [(I+)-(I-)]/[(I+)+(I-)]
 (Parsons, Flack and Wagner, Acta Cryst. B69 (2013) 249-259).
;
_refine_ls_abs_structure_Flack 0.019(7)
_refine_ls_extinction_method none
_refine_ls_goodness_of_fit_ref 0.982
_refine_ls_hydrogen_treatment mixed
_refine_ls_matrix_type full
_refine_ls_number_parameters 334
_refine_ls_number_reflns 4471
_refine_ls_number_restraints 1
_refine_ls_restrained_S_all 0.982
_refine_ls_R_factor_all 0.0367
_refine_ls_R_factor_gt 0.0346
_refine_ls_shift/su_max 0.002
_refine_ls_shift/su_mean 0.000
_refine_ls_structure_factor_coef Fsqd
_refine_ls_weighting_details 'w=1/[\s^2^(Fo^2^)+(0.1000P)^2^] where P=(Fo^2^+2Fc^2^)/3'
_refine_ls_weighting_scheme calc
_refine_ls_wR_factor_gt 0.1131
_refine_ls_wR_factor_ref 0.1171
_reflns_Friedel_coverage 0.835
_reflns_Friedel_fraction_full 0.981
_reflns_Friedel_fraction_max 0.977
_reflns_number_gt 4208
_reflns_number_total 4471
_reflns_threshold_expression 'I > 2\s(I)'
_cod_data_source_file d4ra02252a2.cif
_cod_data_source_block 20210830T37_0m_a
_cod_original_sg_symbol_H-M 'P 21'
_cod_database_code 7248856
_shelx_shelxl_version_number 2016/6
_shelx_space_group_comment
;
The symmetry employed for this shelxl refinement is uniquely defined
by the following loop, which should always be used as a source of
symmetry information in preference to the above space-group names.
They are only intended as comments.
;

loop_
_space_group_symop_operation_xyz
'x, y, z'
'-x, y+1/2, -z'

loop_
_atom_site_label
_atom_site_type_symbol
_atom_site_fract_x
_atom_site_fract_y
_atom_site_fract_z
_atom_site_U_iso_or_equiv
_atom_site_adp_type
_atom_site_occupancy
_atom_site_site_symmetry_order
_atom_site_calc_flag
_atom_site_refinement_flags_posn
_atom_site_refinement_flags_adp
_atom_site_refinement_flags_occupancy
_atom_site_disorder_assembly
_atom_site_disorder_group
Br01 Br 0.32619(4) 0.71258(10) 1.15712(3) 0.0772(2) Uani 1 1 d . . . . .
H1 H 0.613(9) 0.648(13) 0.369(7) 0.12(4) Uiso 1 1 d . . . . .
C1 C 0.1830(3) 0.6872(4) 0.6400(2) 0.0385(7) Uani 1 1 d . . . . .
O002 O 0.3977(3) 0.3574(4) 0.7336(2) 0.0586(7) Uani 1 1 d . . . . .
H2 H 0.605(8) 0.584(12) 0.465(7) 0.11(3) Uiso 1 1 d . . . . .
O003 O 0.5776(3) 0.6713(5) 0.5834(2) 0.0623(8) Uani 1 1 d . . . . .
F004 F 0.2652(4) 0.5440(5) 0.3408(2) 0.0860(10) Uani 1 1 d . . . . .
F005 F 0.1888(3) 0.7226(6) 0.4189(2) 0.0940(11) Uani 1 1 d . . . . .
F006 F 0.3699(4) 0.7611(5) 0.4048(3) 0.0920(11) Uani 1 1 d . . . . .
N007 N 0.1938(3) 0.4197(4) 0.7094(2) 0.0442(6) Uani 1 1 d . . . . .
N008 N 0.3820(3) 0.6376(4) 0.5951(2) 0.0425(6) Uani 1 1 d . . . . .
C00A C 0.1159(3) 0.5571(5) 0.6687(3) 0.0410(7) Uani 1 1 d . . . . .
C00C C 0.3113(3) 0.4536(5) 0.7092(3) 0.0424(7) Uani 1 1 d . . . . .
C00D C 0.3162(3) 0.6383(5) 0.6698(3) 0.0388(7) Uani 1 1 d . . . . .
C00E C 0.1259(4) 0.8335(5) 0.5978(3) 0.0489(8) Uani 1 1 d . . . . .
H00E H 0.169989 0.921419 0.579320 0.059 Uiso 1 1 calc R U . . .
C00F C 0.2649(4) 0.8114(6) 0.9602(3) 0.0530(9) Uani 1 1 d . . . . .
H00F H 0.197515 0.863512 0.973453 0.064 Uiso 1 1 calc R U . . .
C00G C 0.3487(3) 0.7236(6) 1.0312(3) 0.0502(8) Uani 1 1 d . . . . .
C00H C -0.0089(4) 0.5693(6) 0.6562(3) 0.0527(9) Uani 1 1 d . . . . .
H00H H -0.052734 0.482488 0.676006 0.063 Uiso 1 1 calc R U . . .
C00I C 0.3820(3) 0.7417(5) 0.8471(2) 0.0403(7) Uani 1 1 d . . . . .
C00J C 0.1517(4) 0.2530(5) 0.7343(3) 0.0528(9) Uani 1 1 d . . . . .
H00A H 0.210862 0.166619 0.729036 0.063 Uiso 1 1 calc R U . . .
H00B H 0.075308 0.225179 0.687863 0.063 Uiso 1 1 calc R U . . .
C00K C 0.2830(4) 0.8202(5) 0.8698(3) 0.0498(9) Uani 1 1 d . . . . .
H00K H 0.227356 0.880515 0.822073 0.060 Uiso 1 1 calc R U . . .
C00L C 0.2918(4) 0.6437(6) 0.4186(3) 0.0546(9) Uani 1 1 d . . . . .
C00M C 0.3967(3) 0.7601(4) 0.7463(3) 0.0416(7) Uani 1 1 d . . . . .
H00M H 0.372396 0.877261 0.725424 0.050 Uiso 1 1 calc R U . . .
C00N C 0.5019(3) 0.6817(5) 0.6294(3) 0.0479(8) Uani 1 1 d . . . . .
C00O C 0.3423(4) 0.5391(5) 0.5074(3) 0.0466(8) Uani 1 1 d . . . . .
H00C H 0.280270 0.458723 0.514539 0.056 Uiso 1 1 calc R U . . .
H00D H 0.410928 0.473234 0.498673 0.056 Uiso 1 1 calc R U . . .
C00P C -0.0653(4) 0.7166(8) 0.6128(3) 0.0633(10) Uani 1 1 d . . . . .
H00P H -0.149057 0.728704 0.603123 0.076 Uiso 1 1 calc R U . . .
C00Q C 0.4627(3) 0.6522(6) 0.9201(3) 0.0512(9) Uani 1 1 d . . . . .
H00Q H 0.528702 0.596321 0.906868 0.061 Uiso 1 1 calc R U . . .
C00R C -0.0003(4) 0.8464(7) 0.5835(4) 0.0596(10) Uani 1 1 d . . . . .
H00R H -0.041103 0.943334 0.553957 0.072 Uiso 1 1 calc R U . . .
C00S C 0.1329(4) 0.2452(5) 0.8344(3) 0.0474(8) Uani 1 1 d . . . . .
C00T C 0.4472(4) 0.6443(6) 1.0120(3) 0.0581(10) Uani 1 1 d . . . . .
H00T H 0.503110 0.585714 1.060390 0.070 Uiso 1 1 calc R U . . .
C00U C 0.5247(3) 0.7336(6) 0.7330(3) 0.0532(9) Uani 1 1 d . . . . .
H00G H 0.571872 0.838533 0.745769 0.064 Uiso 1 1 calc R U . . .
H00I H 0.567889 0.644480 0.775458 0.064 Uiso 1 1 calc R U . . .
C00V C 0.2192(4) 0.3088(6) 0.9143(3) 0.0595(10) Uani 1 1 d . . . . .
H00V H 0.287496 0.365666 0.905798 0.071 Uiso 1 1 calc R U . . .
C00W C 0.2051(5) 0.2889(6) 1.0057(4) 0.0616(10) Uani 1 1 d . . . . .
H00W H 0.264672 0.331093 1.058026 0.074 Uiso 1 1 calc R U . . .
C00X C 0.1040(4) 0.2073(7) 1.0211(3) 0.0611(10) Uani 1 1 d . . . . .
C00Y C 0.0312(4) 0.1677(6) 0.8493(4) 0.0589(11) Uani 1 1 d . . . . .
H00Y H -0.029213 0.128033 0.796778 0.071 Uiso 1 1 calc R U . . .
C00Z C 0.0170(4) 0.1472(7) 0.9423(4) 0.0666(12) Uani 1 1 d . . . . .
H00Z H -0.051946 0.092296 0.950865 0.080 Uiso 1 1 calc R U . . .
C010 C 0.0917(7) 0.1810(10) 1.1218(4) 0.0913(19) Uani 1 1 d . . . . .
H01A H 0.012941 0.133315 1.118883 0.137 Uiso 1 1 calc R U . . .
H01B H 0.100212 0.288875 1.154771 0.137 Uiso 1 1 calc R U . . .
H01C H 0.154049 0.103944 1.155825 0.137 Uiso 1 1 calc R U . . .
O1B O 0.6298(6) 0.5838(7) 0.4065(4) 0.1027(18) Uani 1 1 d . . . . .

loop_
_atom_site_aniso_label
_atom_site_aniso_U_11
_atom_site_aniso_U_22
_atom_site_aniso_U_33
_atom_site_aniso_U_23
_atom_site_aniso_U_13
_atom_site_aniso_U_12
Br01 0.0727(3) 0.1222(5) 0.0378(3) -0.0023(2) 0.01662(19) -0.0200(3)
C1 0.0417(15) 0.0396(17) 0.0346(14) -0.0002(13) 0.0109(12) 0.0030(13)
O002 0.0566(15) 0.0504(15) 0.0668(19) 0.0108(13) 0.0129(13) 0.0135(13)
O003 0.0526(14) 0.081(2) 0.0593(16) -0.0053(15) 0.0257(12) -0.0055(14)
F004 0.119(3) 0.093(2) 0.0418(14) -0.0078(13) 0.0150(15) -0.0025(19)
F005 0.093(2) 0.127(3) 0.0604(16) 0.022(2) 0.0176(14) 0.051(2)
F006 0.112(3) 0.089(2) 0.0727(19) 0.0264(17) 0.0209(18) -0.0219(19)
N007 0.0492(16) 0.0359(14) 0.0481(17) 0.0039(12) 0.0140(13) -0.0024(12)
N008 0.0459(15) 0.0448(15) 0.0391(16) 0.0011(12) 0.0153(12) -0.0008(12)
C00A 0.0431(17) 0.0429(17) 0.0369(17) -0.0046(13) 0.0106(13) -0.0021(14)
C00C 0.0469(17) 0.0397(17) 0.0409(18) 0.0018(13) 0.0118(14) -0.0010(14)
C00D 0.0429(16) 0.0395(17) 0.0361(16) 0.0035(13) 0.0141(13) 0.0003(13)
C00E 0.055(2) 0.046(2) 0.047(2) 0.0067(16) 0.0153(16) 0.0077(16)
C00F 0.056(2) 0.059(2) 0.047(2) -0.0025(17) 0.0185(17) 0.0079(17)
C00G 0.0506(18) 0.061(2) 0.0384(16) -0.0040(19) 0.0107(13) -0.0078(19)
C00H 0.0428(18) 0.062(2) 0.055(2) -0.0056(18) 0.0162(16) -0.0056(16)
C00I 0.0460(16) 0.0401(17) 0.0350(16) -0.0015(13) 0.0110(12) -0.0044(14)
C00J 0.062(2) 0.0357(19) 0.063(2) -0.0008(15) 0.0193(18) -0.0102(16)
C00K 0.055(2) 0.049(2) 0.044(2) -0.0005(15) 0.0103(16) 0.0089(16)
C00L 0.067(2) 0.061(2) 0.0383(19) 0.0017(16) 0.0181(17) 0.0007(19)
C00M 0.0459(17) 0.0408(18) 0.0385(17) -0.0011(13) 0.0116(13) -0.0042(13)
C00N 0.0480(17) 0.055(2) 0.0451(18) 0.0003(16) 0.0192(14) -0.0043(15)
C00O 0.0545(19) 0.047(2) 0.0398(19) -0.0020(14) 0.0158(15) -0.0003(16)
C00P 0.0454(18) 0.076(3) 0.066(2) 0.002(3) 0.0108(16) 0.008(2)
C00Q 0.0461(18) 0.062(2) 0.045(2) 0.0090(16) 0.0116(15) 0.0069(16)
C00R 0.054(2) 0.063(2) 0.060(2) 0.0070(19) 0.0118(18) 0.0170(19)
C00S 0.0532(18) 0.0365(17) 0.053(2) 0.0052(15) 0.0159(14) -0.0029(14)
C00T 0.051(2) 0.073(3) 0.044(2) 0.0138(18) 0.0027(16) -0.0022(19)
C00U 0.0475(17) 0.065(2) 0.0478(19) -0.0029(19) 0.0135(14) -0.0126(19)
C00V 0.061(2) 0.060(2) 0.058(3) 0.001(2) 0.018(2) -0.0134(19)
C00W 0.066(3) 0.059(2) 0.056(2) -0.0021(19) 0.011(2) -0.005(2)
C00X 0.068(2) 0.060(2) 0.062(2) 0.014(2) 0.0283(19) 0.010(2)
C00Y 0.0465(19) 0.061(3) 0.066(3) 0.0106(19) 0.0093(17) -0.0076(17)
C00Z 0.054(2) 0.073(3) 0.078(3) 0.020(2) 0.027(2) 0.003(2)
C010 0.109(4) 0.103(5) 0.074(3) 0.026(3) 0.045(3) 0.018(4)
O1B 0.154(5) 0.086(3) 0.088(3) 0.005(3) 0.068(3) 0.039(3)

loop_
_atom_type_symbol
_atom_type_description
_atom_type_scat_dispersion_real
_atom_type_scat_dispersion_imag
_atom_type_scat_source
C C 0.0181 0.0091 'International Tables Vol C Tables 4.2.6.8 and 6.1.1.4'
H H 0.0000 0.0000 'International Tables Vol C Tables 4.2.6.8 and 6.1.1.4'
Br Br -0.6763 1.2805 'International Tables Vol C Tables 4.2.6.8 and 6.1.1.4'
F F 0.0727 0.0534 'International Tables Vol C Tables 4.2.6.8 and 6.1.1.4'
N N 0.0311 0.0180 'International Tables Vol C Tables 4.2.6.8 and 6.1.1.4'
O O 0.0492 0.0322 'International Tables Vol C Tables 4.2.6.8 and 6.1.1.4'

loop_
_geom_angle_atom_site_label_1
_geom_angle_atom_site_label_2
_geom_angle_atom_site_label_3
_geom_angle
_geom_angle_site_symmetry_1
_geom_angle_site_symmetry_3
_geom_angle_publ_flag
C00E C1 C00A 120.3(3) . . ?
C00E C1 C00D 131.1(3) . . ?
C00A C1 C00D 108.4(3) . . ?
C00C N007 C00A 111.0(3) . . ?
C00C N007 C00J 123.9(3) . . ?
C00A N007 C00J 124.5(3) . . ?
C00N N008 C00O 120.1(3) . . ?
C00N N008 C00D 112.9(3) . . ?
C00O N008 C00D 122.8(3) . . ?
C00H C00A C1 122.1(4) . . ?
C00H C00A N007 127.8(4) . . ?
C1 C00A N007 110.1(3) . . ?
O002 C00C N007 126.8(4) . . ?
O002 C00C C00D 125.1(3) . . ?
N007 C00C C00D 108.1(3) . . ?
N008 C00D C1 117.5(3) . . ?
N008 C00D C00M 101.7(3) . . ?
C1 C00D C00M 113.8(3) . . ?
N008 C00D C00C 109.8(3) . . ?
C1 C00D C00C 102.0(3) . . ?
C00M C00D C00C 112.3(3) . . ?
C1 C00E C00R 118.1(4) . . ?
C1 C00E H00E 120.9 . . ?
C00R C00E H00E 120.9 . . ?
C00K C00F C00G 118.7(4) . . ?
C00K C00F H00F 120.7 . . ?
C00G C00F H00F 120.7 . . ?
C00T C00G C00F 121.0(4) . . ?
C00T C00G Br01 119.7(3) . . ?
C00F C00G Br01 119.2(3) . . ?
C00P C00H C00A 116.9(4) . . ?
C00P C00H H00H 121.5 . . ?
C00A C00H H00H 121.5 . . ?
C00Q C00I C00K 117.2(3) . . ?
C00Q C00I C00M 123.8(3) . . ?
C00K C00I C00M 119.0(3) . . ?
N007 C00J C00S 114.0(3) . . ?
N007 C00J H00A 108.8 . . ?
C00S C00J H00A 108.8 . . ?
N007 C00J H00B 108.8 . . ?
C00S C00J H00B 108.8 . . ?
H00A C00J H00B 107.7 . . ?
C00F C00K C00I 122.2(4) . . ?
C00F C00K H00K 118.9 . . ?
C00I C00K H00K 118.9 . . ?
F005 C00L F006 107.8(4) . . ?
F005 C00L F004 105.7(4) . . ?
F006 C00L F004 106.9(4) . . ?
F005 C00L C00O 113.0(3) . . ?
F006 C00L C00O 112.6(4) . . ?
F004 C00L C00O 110.4(4) . . ?
C00I C00M C00U 117.2(3) . . ?
C00I C00M C00D 115.3(3) . . ?
C00U C00M C00D 103.3(3) . . ?
C00I C00M H00M 106.8 . . ?
C00U C00M H00M 106.8 . . ?
C00D C00M H00M 106.8 . . ?
O003 C00N N008 124.6(4) . . ?
O003 C00N C00U 126.6(4) . . ?
N008 C00N C00U 108.7(3) . . ?
N008 C00O C00L 114.6(3) . . ?
N008 C00O H00C 108.6 . . ?
C00L C00O H00C 108.6 . . ?
N008 C00O H00D 108.6 . . ?
C00L C00O H00D 108.6 . . ?
H00C C00O H00D 107.6 . . ?
C00H C00P C00R 121.8(4) . . ?
C00H C00P H00P 119.1 . . ?
C00R C00P H00P 119.1 . . ?
C00T C00Q C00I 121.5(4) . . ?
C00T C00Q H00Q 119.3 . . ?
C00I C00Q H00Q 119.3 . . ?
C00P C00R C00E 120.7(4) . . ?
C00P C00R H00R 119.6 . . ?
C00E C00R H00R 119.6 . . ?
C00Y C00S C00V 117.9(4) . . ?
C00Y C00S C00J 120.2(4) . . ?
C00V C00S C00J 121.8(4) . . ?
C00G C00T C00Q 119.4(4) . . ?
C00G C00T H00T 120.3 . . ?
C00Q C00T H00T 120.3 . . ?
C00N C00U C00M 103.9(3) . . ?
C00N C00U H00G 111.0 . . ?
C00M C00U H00G 111.0 . . ?
C00N C00U H00I 111.0 . . ?
C00M C00U H00I 111.0 . . ?
H00G C00U H00I 109.0 . . ?
C00W C00V C00S 121.0(4) . . ?
C00W C00V H00V 119.5 . . ?
C00S C00V H00V 119.5 . . ?
C00X C00W C00V 121.1(4) . . ?
C00X C00W H00W 119.4 . . ?
C00V C00W H00W 119.4 . . ?
C00Z C00X C00W 118.2(4) . . ?
C00Z C00X C010 121.2(5) . . ?
C00W C00X C010 120.6(5) . . ?
C00S C00Y C00Z 121.0(4) . . ?
C00S C00Y H00Y 119.5 . . ?
C00Z C00Y H00Y 119.5 . . ?
C00X C00Z C00Y 120.7(4) . . ?
C00X C00Z H00Z 119.6 . . ?
C00Y C00Z H00Z 119.6 . . ?
C00X C010 H01A 109.5 . . ?
C00X C010 H01B 109.5 . . ?
H01A C010 H01B 109.5 . . ?
C00X C010 H01C 109.5 . . ?
H01A C010 H01C 109.5 . . ?
H01B C010 H01C 109.5 . . ?
H1 O1B H2 125(10) . . ?

loop_
_geom_bond_atom_site_label_1
_geom_bond_atom_site_label_2
_geom_bond_distance
_geom_bond_site_symmetry_2
_geom_bond_publ_flag
Br01 C00G 1.898(4) . ?
C1 C00E 1.374(5) . ?
C1 C00A 1.397(5) . ?
C1 C00D 1.510(4) . ?
O002 C00C 1.213(5) . ?
O003 C00N 1.219(5) . ?
F004 C00L 1.332(5) . ?
F005 C00L 1.324(6) . ?
F006 C00L 1.327(6) . ?
N007 C00C 1.362(5) . ?
N007 C00A 1.416(5) . ?
N007 C00J 1.465(5) . ?
N008 C00N 1.366(5) . ?
N008 C00O 1.446(5) . ?
N008 C00D 1.463(4) . ?
C00A C00H 1.385(5) . ?
C00C C00D 1.557(5) . ?
C00D C00M 1.557(5) . ?
C00E C00R 1.398(6) . ?
C00E H00E 0.9300 . ?
C00F C00K 1.373(6) . ?
C00F C00G 1.382(6) . ?
C00F H00F 0.9300 . ?
C00G C00T 1.370(6) . ?
C00H C00P 1.383(8) . ?
C00H H00H 0.9300 . ?
C00I C00Q 1.388(5) . ?
C00I C00K 1.394(6) . ?
C00I C00M 1.511(5) . ?
C00J C00S 1.513(6) . ?
C00J H00A 0.9700 . ?
C00J H00B 0.9700 . ?
C00K H00K 0.9300 . ?
C00L C00O 1.498(6) . ?
C00M C00U 1.530(5) . ?
C00M H00M 0.9800 . ?
C00N C00U 1.502(5) . ?
C00O H00C 0.9700 . ?
C00O H00D 0.9700 . ?
C00P C00R 1.385(8) . ?
C00P H00P 0.9300 . ?
C00Q C00T 1.382(6) . ?
C00Q H00Q 0.9300 . ?
C00R H00R 0.9300 . ?
C00S C00Y 1.371(6) . ?
C00S C00V 1.392(6) . ?
C00T H00T 0.9300 . ?
C00U H00G 0.9700 . ?
C00U H00I 0.9700 . ?
C00V C00W 1.375(7) . ?
C00V H00V 0.9300 . ?
C00W C00X 1.383(7) . ?
C00W H00W 0.9300 . ?
C00X C00Z 1.376(8) . ?
C00X C010 1.507(7) . ?
C00Y C00Z 1.399(7) . ?
C00Y H00Y 0.9300 . ?
C00Z H00Z 0.9300 . ?
C010 H01A 0.9600 . ?
C010 H01B 0.9600 . ?
C010 H01C 0.9600 . ?
O1B H1 0.72(10) . ?
O1B H2 0.96(9) . ?
